data_1569469
loop_
_publ_author_name
'Gurzhiy, Vladislav V.'
'Burakov, Boris E.'
'Zubekhina, Bella Yu.'
'Kasatkin, Anatoly V.'

_publ_section_title
;
 Evolution of Chernobyl Corium in Water: Formation of Secondary Uranyl
 Phases
;
_journal_issue 13
_journal_name_full Materials
_journal_page_first 4533
_journal_paper_doi 10.3390/ma16134533
_journal_volume 16
_journal_year 2023
_chemical_formula_moiety 'Ca2 H12 Mn0.025 O22 P2 U3, H2 O'
_chemical_formula_sum 'Ca2 H14 Mn0.03 O23 P2 U3'
_chemical_formula_weight 1239.67
_space_group_crystal_system orthorhombic
_space_group_IT_number 61
_space_group_name_Hall '-P 2ac 2ab'
_space_group_name_H-M_alt 'P b c a'
_atom_sites_solution_hydrogens difmap
_audit_creation_date 2023-04-08
_audit_creation_method
;
Olex2 1.5
(compiled 2023.03.06 svn.rbb2c1857 for OlexSys, GUI svn.r6748)
;
_cell_angle_alpha 90
_cell_angle_beta 90
_cell_angle_gamma 90
_cell_formula_units_Z 8
_cell_length_a 17.4042(3)
_cell_length_b 16.0025(3)
_cell_length_c 13.5595(2)
_cell_measurement_reflns_used 16721
_cell_measurement_temperature 293(2)
_cell_measurement_theta_max 35.7930
_cell_measurement_theta_min 3.4580
_cell_volume 3776.47(11)
_computing_cell_refinement 'CrysAlisPro 1.171.41.104a (Rigaku OD, 2021)'
_computing_data_collection 'CrysAlisPro 1.171.41.104a (Rigaku OD, 2021)'
_computing_data_reduction 'CrysAlisPro 1.171.41.104a (Rigaku OD, 2021)'
_computing_molecular_graphics 'Olex2 1.5 (Dolomanov et al., 2009)'
_computing_publication_material 'Olex2 1.5 (Dolomanov et al., 2009)'
_computing_structure_refinement 'SHELXL 2018 (Sheldrick, 2015)'
_computing_structure_solution 'SHELXT 2018 (Sheldrick, 2015)'
_diffrn_ambient_temperature 293(2)
_diffrn_detector 'Hybrid Pixel Array Detector'
_diffrn_detector_area_resol_mean 10.0000
_diffrn_detector_type HyPix
_diffrn_measured_fraction_theta_full 0.998
_diffrn_measured_fraction_theta_max 0.999
_diffrn_measurement_details
;
List of Runs (angles in degrees, time in seconds):

  # Type    Start    End  Width  t~exp~   \w     \q     \k     \f   Frames
--------------------------------------------------------------------------
  1  \w    -76.00 -34.00   0.50  100.00    --  -17.59 167.00 139.00   84
  2  \w    -54.00  35.00   0.50  100.00    --   17.59 -63.00 -19.00  178
  3  \w    -76.00 -46.00   0.50  100.00    --  -17.59-178.00 -90.00   60
  4  \w    -20.00  46.00   0.50  100.00    --   17.59 -99.00 -60.00  132
  5  \w     37.00  89.00   0.50  100.00    --   17.59  19.00 150.00  104
  6  \w    -47.00  18.00   0.50  100.00    --   17.59 -19.00   0.00  130
;
_diffrn_measurement_device 'four-circle diffractometer'
_diffrn_measurement_device_type 'XtaLAB Synergy, Single source at home/near, HyPix'
_diffrn_measurement_method '\w scans'
_diffrn_orient_matrix_type 'CrysAlisPro convention (1999,Acta A55,543-557)'
_diffrn_orient_matrix_UB_11 -0.0282553000
_diffrn_orient_matrix_UB_12 0.0314599000
_diffrn_orient_matrix_UB_13 0.0196202000
_diffrn_orient_matrix_UB_21 0.0334288000
_diffrn_orient_matrix_UB_22 0.0187775000
_diffrn_orient_matrix_UB_23 0.0224062000
_diffrn_orient_matrix_UB_31 0.0069981000
_diffrn_orient_matrix_UB_32 0.0373330000
_diffrn_orient_matrix_UB_33 -0.0278218000
_diffrn_radiation_monochromator mirror
_diffrn_radiation_probe x-ray
_diffrn_radiation_type 'Mo K\a'
_diffrn_radiation_wavelength 0.71073
_diffrn_reflns_av_R_equivalents 0.0428
_diffrn_reflns_av_unetI/netI 0.0278
_diffrn_reflns_Laue_measured_fraction_full 0.998
_diffrn_reflns_Laue_measured_fraction_max 0.999
_diffrn_reflns_limit_h_max 23
_diffrn_reflns_limit_h_min -24
_diffrn_reflns_limit_k_max 16
_diffrn_reflns_limit_k_min -22
_diffrn_reflns_limit_l_max 19
_diffrn_reflns_limit_l_min -16
_diffrn_reflns_number 40125
_diffrn_reflns_point_group_measured_fraction_full 0.998
_diffrn_reflns_point_group_measured_fraction_max 0.999
_diffrn_reflns_theta_full 25.242
_diffrn_reflns_theta_max 29.996
_diffrn_reflns_theta_min 3.225
_diffrn_source 'micro-focus sealed X-ray tube'
_diffrn_source_type 'PhotonJet (Mo) X-ray Source'
_exptl_absorpt_coefficient_mu 26.508
_exptl_absorpt_correction_T_max 1.00000
_exptl_absorpt_correction_T_min 0.41936
_exptl_absorpt_correction_type multi-scan
_exptl_absorpt_process_details
;
CrysAlisPro 1.171.41.104a (Rigaku Oxford Diffraction, 2021)
Empirical absorption correction using spherical harmonics,
implemented in SCALE3 ABSPACK scaling algorithm.
;
_exptl_crystal_colour 'translucent yellow'
_exptl_crystal_density_diffrn 4.361
_exptl_crystal_description needle
_exptl_crystal_F_000 4357
_exptl_crystal_size_max 0.120
_exptl_crystal_size_mid 0.010
_exptl_crystal_size_min 0.001
_refine_diff_density_max 1.017
_refine_diff_density_min -0.919
_refine_diff_density_rms 0.199
_refine_ls_extinction_method none
_refine_ls_goodness_of_fit_ref 1.028
_refine_ls_hydrogen_treatment mixed
_refine_ls_matrix_type full
_refine_ls_number_parameters 317
_refine_ls_number_reflns 5503
_refine_ls_number_restraints 22
_refine_ls_restrained_S_all 1.034
_refine_ls_R_factor_all 0.0273
_refine_ls_R_factor_gt 0.0203
_refine_ls_shift/su_max 0.000
_refine_ls_shift/su_mean 0.000
_refine_ls_structure_factor_coef Fsqd
_refine_ls_weighting_details 'w=1/[\s^2^(Fo^2^)+13.5319P] where P=(Fo^2^+2Fc^2^)/3'
_refine_ls_weighting_scheme calc
_refine_ls_wR_factor_gt 0.0360
_refine_ls_wR_factor_ref 0.0373
_reflns_Friedel_coverage 0.000
_reflns_number_gt 4834
_reflns_number_total 5503
_reflns_threshold_expression 'I > 2\s(I)'
_cod_data_source_file Phu_last.cif
_cod_data_source_block Phu_chern_yellow_needle_auto_new3
_cod_database_code 1569469
_shelx_shelxl_version_number 2018/3
_shelx_space_group_comment
;
The symmetry employed for this shelxl refinement is uniquely defined
by the following loop, which should always be used as a source of
symmetry information in preference to the above space-group names.
They are only intended as comments.
;
_olex2_refinement_description
;
1. Fixed Uiso
 At 1.5 times of:
  All O(H,H) groups
2. Restrained distances
 Ca1-H22B
 2.9 with sigma of 0.02
 H23B-O2_$5
 2 with sigma of 0.02
 O23-H23A = O23-H23B
 0.9 with sigma of 0.02
 O22-H23A
 2 with sigma of 0.02
 O20-H20B = O20-H20A
 0.9 with sigma of 0.02
 H20A-O8_$6
 2.18 with sigma of 0.02
 H21A-O4_$2
 2 with sigma of 0.02
 H20B-O22_$6
 2.1 with sigma of 0.02
 H21B-O7_$3
 2 with sigma of 0.02
 O21-H21B = O21-H21A
 0.9 with sigma of 0.02
 Ca1-H17B = Ca1-H17A
 2.9 with sigma of 0.02
 O17-H17B = O17-H17A
 0.9 with sigma of 0.02
 H22A-O14_$4
 2.1 with sigma of 0.02
 H22B-O5_$1
 2.1 with sigma of 0.02
 O16-H16B = O16-H16A
 0.9 with sigma of 0.02
 Ca2-H16B
 2.81 with sigma of 0.02
3.a Rotating group:
 O16(H16A,H16B)
;
_olex2_submission_special_instructions 'No special instructions were received'
_oxdiff_exptl_absorpt_empirical_details
;
Empirical correction (ABSPACK) includes:
- Absorption correction using spherical harmonics
- Frame scaling
;
_oxdiff_exptl_absorpt_empirical_full_max 2.746
_oxdiff_exptl_absorpt_empirical_full_min 0.799

loop_
_space_group_symop_operation_xyz
'x, y, z'
'-x+1/2, -y, z+1/2'
'x+1/2, -y+1/2, -z'
'-x, y+1/2, -z+1/2'
'-x, -y, -z'
'x-1/2, y, -z-1/2'
'-x-1/2, y-1/2, z'
'x, -y-1/2, z-1/2'

loop_
_atom_site_label
_atom_site_type_symbol
_atom_site_fract_x
_atom_site_fract_y
_atom_site_fract_z
_atom_site_U_iso_or_equiv
_atom_site_adp_type
_atom_site_occupancy
_atom_site_site_symmetry_order
_atom_site_calc_flag
_atom_site_refinement_flags_posn
_atom_site_refinement_flags_adp
_atom_site_refinement_flags_occupancy
_atom_site_disorder_assembly
_atom_site_disorder_group
U1 U 0.54898(2) 0.21698(2) 0.36910(2) 0.00796(3) Uani 1 1 d . . . . .
U2 U 0.76249(2) 0.26485(2) -0.13370(2) 0.00743(3) Uani 1 1 d . . . . .
U3 U 0.65672(2) 0.21371(2) 0.11273(2) 0.00795(3) Uani 1 1 d . . . . .
Ca1 Ca 0.85460(4) 0.45473(5) 0.03139(6) 0.01350(16) Uani 1 1 d D . . . .
Ca2 Ca 0.41030(5) 0.39087(6) 0.21060(6) 0.01754(17) Uani 1 1 d D . . . .
P1 P 0.34268(5) 0.24622(6) 0.37953(7) 0.00751(18) Uani 1 1 d . . . . .
P2 P 0.96901(5) 0.30732(6) -0.11258(7) 0.00697(18) Uani 1 1 d . . . . .
O1 O 0.65445(14) 0.23222(19) -0.0509(2) 0.0136(6) Uani 1 1 d . . . . .
O2 O 0.29396(15) 0.20365(18) 0.29790(19) 0.0118(5) Uani 1 1 d . . . . .
O3 O 0.65664(14) 0.19798(19) 0.2754(2) 0.0129(6) Uani 1 1 d . . . . .
O4 O 0.65765(16) 0.10175(18) 0.0923(2) 0.0154(6) Uani 1 1 d . . . . .
O5 O 0.76690(16) 0.15611(18) -0.1708(2) 0.0140(6) Uani 1 1 d . . . . .
O6 O 0.28860(15) 0.23402(19) 0.4689(2) 0.0147(6) Uani 1 1 d . . . . .
O7 O 0.77050(16) 0.37365(18) -0.0956(2) 0.0161(6) Uani 1 1 d . . . . .
O8 O 1.01887(17) 0.3307(2) -0.2038(2) 0.0225(7) Uani 1 1 d . . . . .
O9 O 0.90229(14) 0.24792(17) -0.1429(2) 0.0123(6) Uani 1 1 d . . . . .
O10 O 0.65783(16) 0.32522(18) 0.1331(2) 0.0187(6) Uani 1 1 d . . . . .
O11 O 0.41667(14) 0.19662(18) 0.3940(2) 0.0129(6) Uani 1 1 d . . . . .
O12 O 0.56158(16) 0.11299(19) 0.4166(2) 0.0166(6) Uani 1 1 d . . . . .
O13 O 0.35710(15) 0.33814(17) 0.3588(2) 0.0131(6) Uani 1 1 d . . . . .
O14 O 0.52778(16) 0.31879(19) 0.3183(2) 0.0174(6) Uani 1 1 d . . . . .
O15 O 1.02726(16) 0.2591(2) -0.0454(2) 0.0173(6) Uani 1 1 d . . . . .
O16 O 0.52980(18) 0.4329(2) 0.1370(3) 0.0287(8) Uani 1 1 d D . . . .
H16A H 0.552584 0.467270 0.175084 0.043 Uiso 1 1 d DR U . . .
H16B H 0.559916 0.390988 0.134195 0.043 Uiso 1 1 d DR U . . .
O17 O 0.72199(18) 0.4734(2) 0.0639(3) 0.0274(8) Uani 1 1 d D . . . .
H17A H 0.7082(15) 0.505(3) 0.115(3) 0.041 Uiso 1 1 d D U . . .
H17B H 0.6938(13) 0.4268(17) 0.070(4) 0.041 Uiso 1 1 d D U . . .
O18 O 0.94070(16) 0.38523(19) -0.0623(2) 0.0209(7) Uani 1 1 d . . . . .
O19 O 0.3927(2) 0.4266(2) 0.0382(3) 0.0255(8) Uani 1 1 d . . . . .
H19A H 0.358(3) 0.452(4) 0.019(4) 0.029(17) Uiso 1 1 d . . . . .
H19B H 0.398(3) 0.396(4) -0.008(5) 0.045(19) Uiso 1 1 d . . . . .
O20 O 0.96309(17) 0.4803(2) 0.1479(3) 0.0237(7) Uani 1 1 d D . . . .
H20A H 0.975(3) 0.5365(12) 0.156(4) 0.036 Uiso 1 1 d D U . . .
H20B H 1.0127(11) 0.465(3) 0.131(4) 0.036 Uiso 1 1 d D U . . .
O21 O 0.3259(2) 0.5080(2) 0.2224(3) 0.0297(8) Uani 1 1 d D . . . .
H21A H 0.334(3) 0.546(3) 0.272(2) 0.044 Uiso 1 1 d D U . . .
H21B H 0.293(3) 0.539(3) 0.178(3) 0.044 Uiso 1 1 d D U . . .
O22 O 0.8652(2) 0.5449(2) -0.1044(3) 0.0344(9) Uani 1 1 d D . . . .
H22A H 0.891(3) 0.596(3) -0.120(4) 0.052 Uiso 1 1 d D U . . .
H22B H 0.8258(19) 0.583(3) -0.116(3) 0.052 Uiso 1 1 d D U . . .
O23 O 0.8594(3) 0.4625(2) -0.2802(3) 0.0416(10) Uani 1 1 d D . . . .
H23A H 0.858(4) 0.466(2) -0.2165(15) 0.062 Uiso 1 1 d D U . . .
H23B H 0.851(3) 0.4063(14) -0.286(5) 0.062 Uiso 1 1 d D U . . .
Mn3 Mn 0.500000 0.500000 0.000000 0.038(9) Uani 0.050(5) 2 d S . . . .

loop_
_atom_site_aniso_label
_atom_site_aniso_U_11
_atom_site_aniso_U_22
_atom_site_aniso_U_33
_atom_site_aniso_U_23
_atom_site_aniso_U_13
_atom_site_aniso_U_12
U1 0.00572(6) 0.01068(7) 0.00749(6) 0.00052(5) 0.00061(5) 0.00057(4)
U2 0.00581(6) 0.01097(6) 0.00552(6) 0.00020(5) 0.00009(5) 0.00044(5)
U3 0.00916(6) 0.00894(7) 0.00576(6) -0.00017(5) -0.00033(5) 0.00021(5)
Ca1 0.0143(4) 0.0115(4) 0.0148(4) 0.0015(3) 0.0014(3) 0.0021(3)
Ca2 0.0251(4) 0.0131(4) 0.0144(4) -0.0024(3) 0.0049(3) -0.0042(3)
P1 0.0052(4) 0.0110(5) 0.0064(4) -0.0015(4) -0.0006(4) -0.0004(3)
P2 0.0043(4) 0.0098(4) 0.0068(4) -0.0014(3) 0.0002(3) 0.0004(3)
O1 0.0059(12) 0.0268(16) 0.0080(13) 0.0064(12) 0.0003(10) 0.0022(11)
O2 0.0118(12) 0.0155(15) 0.0081(13) 0.0003(11) -0.0031(10) -0.0024(11)
O3 0.0075(12) 0.0224(16) 0.0088(13) -0.0019(11) -0.0009(10) -0.0014(11)
O4 0.0197(14) 0.0114(14) 0.0152(14) -0.0018(11) -0.0003(12) 0.0021(11)
O5 0.0170(14) 0.0133(14) 0.0117(14) -0.0017(11) 0.0014(11) -0.0023(11)
O6 0.0092(13) 0.0244(16) 0.0103(14) -0.0001(12) 0.0016(11) 0.0007(11)
O7 0.0172(14) 0.0154(15) 0.0157(15) -0.0030(12) -0.0008(12) -0.0010(11)
O8 0.0192(15) 0.037(2) 0.0111(15) -0.0045(14) 0.0077(12) -0.0113(14)
O9 0.0084(12) 0.0155(15) 0.0130(14) -0.0019(12) -0.0007(11) 0.0000(10)
O10 0.0226(15) 0.0104(15) 0.0230(16) -0.0010(12) -0.0035(13) 0.0008(11)
O11 0.0069(11) 0.0167(15) 0.0150(14) 0.0005(11) -0.0007(11) 0.0008(10)
O12 0.0193(14) 0.0144(15) 0.0160(15) 0.0001(12) 0.0034(12) 0.0045(11)
O13 0.0130(12) 0.0116(14) 0.0148(14) -0.0005(12) -0.0003(11) -0.0006(10)
O14 0.0173(14) 0.0132(15) 0.0216(16) 0.0047(12) 0.0014(12) 0.0026(11)
O15 0.0132(13) 0.0216(16) 0.0171(15) 0.0067(13) -0.0047(12) -0.0001(12)
O16 0.0222(16) 0.034(2) 0.0301(19) 0.0007(16) 0.0000(15) 0.0029(14)
O17 0.0254(16) 0.0185(18) 0.038(2) -0.0054(15) 0.0102(15) -0.0006(13)
O18 0.0161(14) 0.0161(16) 0.0304(18) -0.0089(14) 0.0039(13) 0.0029(12)
O19 0.031(2) 0.025(2) 0.0201(19) -0.0050(16) -0.0016(16) 0.0013(15)
O20 0.0179(14) 0.0176(16) 0.035(2) 0.0053(15) -0.0027(15) -0.0011(12)
O21 0.0295(18) 0.024(2) 0.035(2) -0.0092(16) -0.0067(16) 0.0041(15)
O22 0.060(2) 0.0168(18) 0.026(2) 0.0086(15) 0.0094(18) 0.0081(17)
O23 0.074(3) 0.025(2) 0.025(2) -0.0014(17) -0.005(2) -0.009(2)
Mn3 0.046(16) 0.032(15) 0.037(16) -0.002(11) -0.004(11) -0.009(11)

loop_
_atom_type_symbol
_atom_type_description
_atom_type_scat_dispersion_real
_atom_type_scat_dispersion_imag
_atom_type_scat_source
Ca Ca 0.2262 0.3064 'International Tables Vol C Tables 4.2.6.8 and 6.1.1.4'
H H 0.0000 0.0000 'International Tables Vol C Tables 4.2.6.8 and 6.1.1.4'
Mn Mn 0.3368 0.7283 'International Tables Vol C Tables 4.2.6.8 and 6.1.1.4'
O O 0.0106 0.0060 'International Tables Vol C Tables 4.2.6.8 and 6.1.1.4'
P P 0.1023 0.0942 'International Tables Vol C Tables 4.2.6.8 and 6.1.1.4'
U U -9.6767 9.6646 'International Tables Vol C Tables 4.2.6.8 and 6.1.1.4'

loop_
_geom_angle_atom_site_label_1
_geom_angle_atom_site_label_2
_geom_angle_atom_site_label_3
_geom_angle
_geom_angle_site_symmetry_1
_geom_angle_site_symmetry_3
_geom_angle_publ_flag
U2 U1 U3 60.938(4) 8_566 8_566 ?
U2 U1 U3 61.239(4) 8_566 . ?
U3 U1 U3 120.893(5) . 8_566 ?
O1 U1 U2 34.43(7) 8_566 8_566 ?
O1 U1 U3 92.37(7) 8_566 . ?
O1 U1 U3 28.61(7) 8_566 8_566 ?
O1 U1 O3 69.63(9) 8_566 . ?
O1 U1 O8 136.50(10) 8_566 3_455 ?
O1 U1 O11 140.30(9) 8_566 . ?
O1 U1 O15 64.73(9) 8_566 6_556 ?
O3 U1 U2 35.59(7) . 8_566 ?
O3 U1 U3 28.29(7) . . ?
O3 U1 U3 96.47(7) . 8_566 ?
O3 U1 O8 67.76(10) . 3_455 ?
O3 U1 O11 149.91(10) . . ?
O3 U1 O15 133.49(9) . 6_556 ?
O8 U1 U2 103.33(7) 3_455 8_566 ?
O8 U1 U3 164.19(7) 3_455 8_566 ?
O8 U1 U3 44.36(8) 3_455 . ?
O8 U1 O15 158.65(10) 3_455 6_556 ?
O11 U1 U2 171.54(7) . 8_566 ?
O11 U1 U3 112.55(7) . 8_566 ?
O11 U1 U3 126.13(7) . . ?
O11 U1 O8 82.95(10) . 3_455 ?
O11 U1 O15 75.71(9) . 6_556 ?
O12 U1 U2 87.37(9) . 8_566 ?
O12 U1 U3 104.17(9) . . ?
O12 U1 U3 84.42(10) . 8_566 ?
O12 U1 O1 93.52(12) . 8_566 ?
O12 U1 O3 88.61(12) . . ?
O12 U1 O8 93.78(13) . 3_455 ?
O12 U1 O11 86.55(11) . . ?
O12 U1 O14 174.91(13) . . ?
O12 U1 O15 85.75(12) . 6_556 ?
O14 U1 U2 97.43(9) . 8_566 ?
O14 U1 U3 99.35(10) . 8_566 ?
O14 U1 U3 76.89(9) . . ?
O14 U1 O1 91.40(12) . 8_566 ?
O14 U1 O3 94.33(12) . . ?
O14 U1 O8 83.51(13) . 3_455 ?
O14 U1 O11 88.83(11) . . ?
O14 U1 O15 95.19(12) . 6_556 ?
O15 U1 U2 97.98(6) 6_556 8_566 ?
O15 U1 U3 155.84(7) 6_556 . ?
O15 U1 U3 37.04(6) 6_556 8_566 ?
U1 U2 U3 62.186(4) 8_565 8_565 ?
U1 U2 Ca2 137.939(14) 8_565 3 ?
Ca2 U2 U3 97.892(14) 3 8_565 ?
O1 U2 U1 34.96(7) . 8_565 ?
O1 U2 U3 93.77(7) . 8_565 ?
O1 U2 Ca2 124.08(8) . 3 ?
O1 U2 O2 135.86(9) . 3 ?
O1 U2 O3 69.97(10) . 8_565 ?
O1 U2 O6 68.64(9) . 6_656 ?
O1 U2 O9 145.95(9) . . ?
O2 U2 U1 103.03(6) 3 8_565 ?
O2 U2 U3 42.10(6) 3 8_565 ?
O2 U2 Ca2 73.59(7) 3 3 ?
O2 U2 O9 75.17(9) 3 . ?
O3 U2 U1 35.40(7) 8_565 8_565 ?
O3 U2 U3 29.34(7) 8_565 8_565 ?
O3 U2 Ca2 125.22(7) 8_565 3 ?
O3 U2 O2 67.82(9) 8_565 3 ?
O3 U2 O6 136.50(9) 8_565 6_656 ?
O3 U2 O9 142.97(9) 8_565 . ?
O5 U2 U1 96.88(9) . 8_565 ?
O5 U2 U3 81.97(9) . 8_565 ?
O5 U2 Ca2 41.59(9) . 3 ?
O5 U2 O1 87.20(12) . . ?
O5 U2 O2 86.16(11) . 3 ?
O5 U2 O3 97.69(12) . 8_565 ?
O5 U2 O6 93.13(12) . 6_656 ?
O5 U2 O7 173.17(12) . . ?
O5 U2 O9 80.66(11) . . ?
O6 U2 U1 101.59(6) 6_656 8_565 ?
O6 U2 U3 162.03(7) 6_656 8_565 ?
O6 U2 Ca2 89.55(7) 6_656 3 ?
O6 U2 O2 155.28(9) 6_656 3 ?
O6 U2 O9 80.33(9) 6_656 . ?
O7 U2 U1 89.93(9) . 8_565 ?
O7 U2 U3 101.63(9) . 8_565 ?
O7 U2 Ca2 131.69(9) . 3 ?
O7 U2 O1 98.28(12) . . ?
O7 U2 O2 92.65(11) . 3 ?
O7 U2 O3 88.06(12) . 8_565 ?
O7 U2 O6 85.14(12) . 6_656 ?
O7 U2 O9 92.53(11) . . ?
O9 U2 U1 177.01(6) . 8_565 ?
O9 U2 U3 115.58(6) . 8_565 ?
O9 U2 Ca2 39.41(7) . 3 ?
U2 U3 U1 56.576(3) 8_566 . ?
P1 U3 U1 115.988(17) 6_656 . ?
P1 U3 U2 59.603(17) 6_656 8_566 ?
P1 U3 P2 176.28(2) 6_656 3_455 ?
P2 U3 U1 61.945(17) 3_455 . ?
P2 U3 U2 118.503(17) 3_455 8_566 ?
O1 U3 U1 149.55(6) . . ?
O1 U3 U2 150.12(7) . 8_566 ?
O1 U3 P1 91.61(7) . 6_656 ?
O1 U3 P2 89.74(7) . 3_455 ?
O1 U3 O2 118.11(8) . 6_656 ?
O1 U3 O6 64.67(9) . 6_656 ?
O1 U3 O8 117.20(9) . 3_455 ?
O1 U3 O15 66.06(9) . 3_455 ?
O2 U3 U1 91.48(6) 6_656 . ?
O2 U3 U2 35.91(6) 6_656 8_566 ?
O2 U3 P1 27.95(6) 6_656 6_656 ?
O2 U3 P2 151.60(6) 6_656 3_455 ?
O2 U3 O8 123.38(8) 6_656 3_455 ?
O3 U3 U1 29.17(6) . . ?
O3 U3 U2 30.42(6) . 8_566 ?
O3 U3 P1 89.24(7) . 6_656 ?
O3 U3 P2 89.33(7) . 3_455 ?
O3 U3 O1 178.48(10) . . ?
O3 U3 O2 62.94(8) . 6_656 ?
O3 U3 O6 116.28(9) . 6_656 ?
O3 U3 O8 62.02(9) . 3_455 ?
O3 U3 O15 112.75(9) . 3_455 ?
O4 U3 U1 98.75(9) . . ?
O4 U3 U2 102.52(9) . 8_566 ?
O4 U3 P1 98.79(9) . 6_656 ?
O4 U3 P2 84.70(9) . 3_455 ?
O4 U3 O1 88.81(12) . . ?
O4 U3 O2 90.11(11) . 6_656 ?
O4 U3 O3 92.30(12) . . ?
O4 U3 O6 92.93(11) . 6_656 ?
O4 U3 O8 79.85(11) . 3_455 ?
O4 U3 O15 97.23(11) . 3_455 ?
O6 U3 U1 143.28(6) 6_656 . ?
O6 U3 U2 86.96(6) 6_656 8_566 ?
O6 U3 P1 27.36(6) 6_656 6_656 ?
O6 U3 P2 154.37(6) 6_656 3_455 ?
O6 U3 O2 53.60(8) 6_656 6_656 ?
O6 U3 O8 172.37(10) 6_656 3_455 ?
O8 U3 U1 37.42(6) 3_455 . ?
O8 U3 U2 92.18(6) 3_455 8_566 ?
O8 U3 P1 151.01(6) 3_455 6_656 ?
O8 U3 P2 28.22(6) 3_455 3_455 ?
O10 U3 U1 81.78(10) . . ?
O10 U3 U2 76.93(10) . 8_566 ?
O10 U3 P1 80.09(9) . 6_656 ?
O10 U3 P2 96.43(9) . 3_455 ?
O10 U3 O1 91.22(13) . . ?
O10 U3 O2 88.89(11) . 6_656 ?
O10 U3 O3 87.69(12) . . ?
O10 U3 O4 178.88(12) . . ?
O10 U3 O6 86.07(12) . 6_656 ?
O10 U3 O8 101.13(12) . 3_455 ?
O10 U3 O15 83.81(12) . 3_455 ?
O15 U3 U1 83.68(7) 3_455 . ?
O15 U3 U2 137.58(7) 3_455 8_566 ?
O15 U3 P1 152.14(7) 3_455 6_656 ?
O15 U3 P2 27.18(7) 3_455 3_455 ?
O15 U3 O2 171.74(9) 3_455 6_656 ?
O15 U3 O6 129.32(9) 3_455 6_656 ?
O15 U3 O8 54.84(9) 3_455 3_455 ?
P1 Ca1 Ca2 56.32(2) 6_656 6_656 ?
O4 Ca1 Ca2 88.33(7) 7_765 6_656 ?
O4 Ca1 P1 139.96(8) 7_765 6_656 ?
O4 Ca1 O7 129.65(9) 7_765 . ?
O7 Ca1 Ca2 128.49(7) . 6_656 ?
O7 Ca1 P1 74.00(7) . 6_656 ?
O13 Ca1 Ca2 37.35(7) 6_656 6_656 ?
O13 Ca1 P1 19.19(7) 6_656 6_656 ?
O13 Ca1 O4 122.05(10) 6_656 7_765 ?
O13 Ca1 O7 91.90(10) 6_656 . ?
O13 Ca1 O20 73.70(10) 6_656 . ?
O17 Ca1 Ca2 96.45(10) . 6_656 ?
O17 Ca1 P1 89.92(9) . 6_656 ?
O17 Ca1 O4 74.74(11) . 7_765 ?
O17 Ca1 O7 68.80(11) . . ?
O17 Ca1 O13 90.03(11) . 6_656 ?
O17 Ca1 O20 126.78(12) . . ?
O18 Ca1 Ca2 102.59(9) . 6_656 ?
O18 Ca1 P1 76.56(9) . 6_656 ?
O18 Ca1 O4 134.86(11) . 7_765 ?
O18 Ca1 O7 75.86(10) . . ?
O18 Ca1 O13 87.36(11) . 6_656 ?
O18 Ca1 O17 144.45(12) . . ?
O18 Ca1 O20 86.26(11) . . ?
O18 Ca1 O22 79.00(13) . . ?
O20 Ca1 Ca2 42.49(8) . 6_656 ?
O20 Ca1 P1 89.01(8) . 6_656 ?
O20 Ca1 O4 72.65(10) . 7_765 ?
O20 Ca1 O7 157.64(11) . . ?
O22 Ca1 Ca2 150.96(11) . 6_656 ?
O22 Ca1 P1 148.04(10) . 6_656 ?
O22 Ca1 O4 71.78(12) . 7_765 ?
O22 Ca1 O7 80.33(12) . . ?
O22 Ca1 O13 165.58(12) . 6_656 ?
O22 Ca1 O17 98.33(14) . . ?
O22 Ca1 O20 109.67(13) . . ?
U2 Ca2 Ca1 105.25(2) 3_455 6_556 ?
O5 Ca2 U2 26.88(6) 3_455 3_455 ?
O5 Ca2 Ca1 91.35(6) 3_455 6_556 ?
O5 Ca2 O14 133.06(9) 3_455 . ?
O9 Ca2 U2 40.28(6) 3_455 3_455 ?
O9 Ca2 Ca1 126.08(7) 3_455 6_556 ?
O9 Ca2 O5 66.91(9) 3_455 3_455 ?
O9 Ca2 O14 81.91(9) 3_455 . ?
O9 Ca2 O19 80.96(12) 3_455 . ?
O9 Ca2 O20 145.20(11) 3_455 6_556 ?
O13 Ca2 U2 74.30(7) . 3_455 ?
O13 Ca2 Ca1 37.71(7) . 6_556 ?
O13 Ca2 O5 72.83(9) . 3_455 ?
O13 Ca2 O9 88.41(10) . 3_455 ?
O13 Ca2 O14 72.09(9) . . ?
O13 Ca2 O16 142.25(11) . . ?
O13 Ca2 O19 148.45(12) . . ?
O13 Ca2 O20 72.79(10) . 6_556 ?
O13 Ca2 O21 88.98(12) . . ?
O14 Ca2 U2 112.27(7) . 3_455 ?
O14 Ca2 Ca1 79.24(7) . 6_556 ?
O16 Ca2 U2 131.89(9) . 3_455 ?
O16 Ca2 Ca1 122.14(9) . 6_556 ?
O16 Ca2 O5 143.74(11) . 3_455 ?
O16 Ca2 O9 98.62(11) . 3_455 ?
O16 Ca2 O14 72.30(10) . . ?
O16 Ca2 O19 69.09(12) . . ?
O16 Ca2 O20 81.05(11) . 6_556 ?
O19 Ca2 U2 78.53(9) . 3_455 ?
O19 Ca2 Ca1 142.88(10) . 6_556 ?
O19 Ca2 O5 75.68(11) . 3_455 ?
O19 Ca2 O14 134.49(12) . . ?
O19 Ca2 O20 129.39(12) . 6_556 ?
O20 Ca2 U2 146.02(8) 6_556 3_455 ?
O20 Ca2 Ca1 41.13(7) 6_556 6_556 ?
O20 Ca2 O5 130.20(10) 6_556 3_455 ?
O20 Ca2 O14 64.70(10) 6_556 . ?
O21 Ca2 U2 96.81(9) . 3_455 ?
O21 Ca2 Ca1 64.34(9) . 6_556 ?
O21 Ca2 O5 70.00(11) . 3_455 ?
O21 Ca2 O9 135.58(11) . 3_455 ?
O21 Ca2 O14 138.39(11) . . ?
O21 Ca2 O16 109.93(13) . . ?
O21 Ca2 O19 78.54(14) . . ?
O21 Ca2 O20 74.48(11) . 6_556 ?
U3 P1 Ca1 101.28(3) 6_556 6_556 ?
O2 P1 U3 54.12(10) . 6_556 ?
O2 P1 Ca1 133.34(12) . 6_556 ?
O6 P1 U3 49.78(10) . 6_556 ?
O6 P1 Ca1 83.56(12) . 6_556 ?
O6 P1 O2 99.82(15) . . ?
O11 P1 U3 138.28(12) . 6_556 ?
O11 P1 Ca1 113.30(11) . 6_556 ?
O11 P1 O2 108.93(16) . . ?
O11 P1 O6 110.34(16) . . ?
O13 P1 U3 108.82(11) . 6_556 ?
O13 P1 Ca1 31.13(11) . 6_556 ?
O13 P1 O2 112.55(16) . . ?
O13 P1 O6 111.59(17) . . ?
O13 P1 O11 112.85(15) . . ?
O8 P2 U3 57.97(12) . 3 ?
O8 P2 O15 102.71(17) . . ?
O9 P2 U3 132.81(11) . 3 ?
O9 P2 O8 110.68(16) . . ?
O9 P2 O15 109.60(16) . . ?
O15 P2 U3 46.06(11) . 3 ?
O18 P2 U3 114.27(12) . 3 ?
O18 P2 O8 110.09(19) . . ?
O18 P2 O9 112.44(16) . . ?
O18 P2 O15 110.91(18) . . ?
U2 O1 U1 110.61(11) . 8_565 ?
U3 O1 U1 122.17(11) . 8_565 ?
U3 O1 U2 120.68(11) . . ?
U2 O2 U3 101.99(9) 3_455 6_556 ?
P1 O2 U2 135.21(16) . 3_455 ?
P1 O2 U3 97.93(13) . 6_556 ?
U1 O3 U2 109.00(11) . 8_566 ?
U3 O3 U1 122.54(11) . . ?
U3 O3 U2 120.23(11) . 8_566 ?
U3 O4 Ca1 168.18(16) . 7_755 ?
U2 O5 Ca2 111.53(12) . 3 ?
U2 O6 U3 105.38(10) 6_556 6_556 ?
P1 O6 U2 147.36(17) . 6_556 ?
P1 O6 U3 102.86(13) . 6_556 ?
U2 O7 Ca1 134.95(14) . . ?
U1 O8 U3 98.23(10) 3 3 ?
P2 O8 U1 141.20(18) . 3 ?
P2 O8 U3 93.81(14) . 3 ?
Ca2 O9 U2 100.30(10) 3 . ?
P2 O9 U2 131.28(15) . . ?
P2 O9 Ca2 128.40(15) . 3 ?
P1 O11 U1 137.45(17) . . ?
U1 O12 Mn3 144.70(15) . 4_645 ?
Ca2 O13 Ca1 104.94(11) . 6_556 ?
P1 O13 Ca1 129.68(16) . 6_556 ?
P1 O13 Ca2 124.54(16) . . ?
U1 O14 Ca2 136.78(15) . . ?
U3 O15 U1 105.18(10) 3 6_656 ?
P2 O15 U1 141.54(17) . 6_656 ?
P2 O15 U3 106.76(15) . 3 ?
Ca2 O16 H16A 109.4 . . ?
Ca2 O16 H16B 109.3 . . ?
H16A O16 H16B 104.4 . . ?
Mn3 O16 Ca2 106.40(13) 5_665 . ?
Mn3 O16 Ca2 106.40(13) . . ?
Mn3 O16 H16A 107.8 5_665 . ?
Mn3 O16 H16A 107.8 . . ?
Mn3 O16 H16B 119.3 5_665 . ?
Mn3 O16 H16B 119.3 . . ?
Mn3 O16 Mn3 0.0 5_665 . ?
Ca1 O17 H17A 118.6(19) . . ?
Ca1 O17 H17B 116.4(19) . . ?
H17A O17 H17B 104(4) . . ?
P2 O18 Ca1 151.75(19) . . ?
Ca2 O19 H19A 123(4) . . ?
Ca2 O19 H19B 126(5) . . ?
H19A O19 H19B 98(6) . . ?
Mn3 O19 Ca2 103.80(14) 5_665 . ?
Mn3 O19 Ca2 103.80(14) . . ?
Mn3 O19 H19A 107(4) 5_665 . ?
Mn3 O19 H19A 107(4) . . ?
Mn3 O19 H19B 93(4) . . ?
Mn3 O19 H19B 93(4) 5_665 . ?
Mn3 O19 Mn3 0.0 5_665 . ?
Ca1 O20 Ca2 96.39(11) . 6_656 ?
Ca1 O20 H20A 114(3) . . ?
Ca1 O20 H20B 121(3) . . ?
Ca2 O20 H20A 123(3) 6_656 . ?
Ca2 O20 H20B 112(3) 6_656 . ?
H20A O20 H20B 94(4) . . ?
Ca2 O21 H21A 118(4) . . ?
Ca2 O21 H21B 136(3) . . ?
H21A O21 H21B 103(5) . . ?
Ca1 O22 H22A 138(4) . . ?
Ca1 O22 H22B 118(2) . . ?
H22A O22 H22B 76(4) . . ?
H23A O23 H23B 98(5) . . ?
O12 Mn3 Ca2 78.57(7) 8_565 5_665 ?
O12 Mn3 Ca2 101.43(7) 4_655 5_665 ?
O12 Mn3 O12 180.00(12) 8_565 4_655 ?
O16 Mn3 Ca2 38.62(8) 5_665 5_665 ?
O16 Mn3 Ca2 141.38(8) . 5_665 ?
O16 Mn3 O12 94.31(12) 5_665 8_565 ?
O16 Mn3 O12 85.69(12) . 8_565 ?
O16 Mn3 O12 94.31(12) . 4_655 ?
O16 Mn3 O12 85.69(12) 5_665 4_655 ?
O16 Mn3 O16 180.0 . 5_665 ?
O16 Mn3 O19 75.47(13) . . ?
O16 Mn3 O19 75.47(13) 5_665 5_665 ?
O16 Mn3 O19 104.53(13) . 5_665 ?
O16 Mn3 O19 104.53(13) 5_665 . ?
O19 Mn3 Ca2 39.63(9) 5_665 5_665 ?
O19 Mn3 Ca2 140.37(9) . 5_665 ?
O19 Mn3 O12 94.94(12) . 8_565 ?
O19 Mn3 O12 85.06(12) 5_665 8_565 ?
O19 Mn3 O12 94.94(12) 5_665 4_655 ?
O19 Mn3 O12 85.06(12) . 4_655 ?
O19 Mn3 O19 180.0 . 5_665 ?
Mn3 Mn3 Ca2 0(10) 5_665 5_665 ?
Mn3 Mn3 O12 0(10) 5_665 8_565 ?
Mn3 Mn3 O12 0(10) 5_665 4_655 ?
Mn3 Mn3 O16 0(10) 5_665 . ?
Mn3 Mn3 O16 0(10) 5_665 5_665 ?
Mn3 Mn3 O19 0(10) 5_665 5_665 ?
Mn3 Mn3 O19 0(10) 5_665 . ?

loop_
_geom_bond_atom_site_label_1
_geom_bond_atom_site_label_2
_geom_bond_distance
_geom_bond_site_symmetry_2
_geom_bond_publ_flag
U1 U2 3.72752(19) 8_566 ?
U1 U3 3.9573(2) 8_566 ?
U1 U3 3.9501(2) . ?
U1 O1 2.282(3) 8_566 ?
U1 O3 2.284(3) . ?
U1 O8 2.425(3) 3_455 ?
U1 O11 2.350(3) . ?
U1 O12 1.798(3) . ?
U1 O14 1.807(3) . ?
U1 O15 2.512(3) 6_556 ?
U2 U3 3.9151(2) 8_565 ?
U2 Ca2 3.7304(9) 3 ?
U2 O1 2.252(3) . ?
U2 O2 2.348(3) 3 ?
U2 O3 2.295(3) 8_565 ?
U2 O5 1.813(3) . ?
U2 O6 2.334(3) 6_656 ?
U2 O7 1.822(3) . ?
U2 O9 2.451(3) . ?
U3 P1 3.2798(9) 6_656 ?
U3 P2 3.2842(9) 3_455 ?
U3 O1 2.238(3) . ?
U3 O2 2.683(3) 6_656 ?
U3 O3 2.221(3) . ?
U3 O4 1.813(3) . ?
U3 O6 2.569(3) 6_656 ?
U3 O8 2.790(3) 3_455 ?
U3 O10 1.806(3) . ?
U3 O15 2.470(3) 3_455 ?
Ca1 Ca2 3.7713(12) 6_656 ?
Ca1 P1 3.5546(13) 6_656 ?
Ca1 O4 2.502(3) 7_765 ?
Ca1 O7 2.606(3) . ?
Ca1 O13 2.388(3) 6_656 ?
Ca1 O17 2.369(3) . ?
Ca1 O18 2.258(3) . ?
Ca1 O20 2.496(3) . ?
Ca1 O22 2.347(4) . ?
Ca2 O5 2.662(3) 3_455 ?
Ca2 O9 2.407(3) 3_455 ?
Ca2 O13 2.368(3) . ?
Ca2 O14 2.764(3) . ?
Ca2 O16 2.403(3) . ?
Ca2 O19 2.426(4) . ?
Ca2 O20 2.563(3) 6_556 ?
Ca2 O21 2.387(4) . ?
P1 O2 1.552(3) . ?
P1 O6 1.546(3) . ?
P1 O11 1.525(3) . ?
P1 O13 1.518(3) . ?
P2 O8 1.556(3) . ?
P2 O9 1.556(3) . ?
P2 O15 1.567(3) . ?
P2 O18 1.504(3) . ?
O12 Mn3 2.387(3) 4_645 ?
O16 H16A 0.8524 . ?
O16 H16B 0.8521 . ?
O16 Mn3 2.207(3) . ?
O16 Mn3 2.207(3) 5_665 ?
O17 H17A 0.891(19) . ?
O17 H17B 0.897(19) . ?
O19 H19A 0.77(6) . ?
O19 H19B 0.80(6) . ?
O19 Mn3 2.266(4) 5_665 ?
O19 Mn3 2.266(4) . ?
O20 H20A 0.931(15) . ?
O20 H20B 0.924(15) . ?
O21 H21A 0.916(16) . ?
O21 H21B 0.966(15) . ?
O22 H22A 0.96(3) . ?
O22 H22B 0.93(2) . ?
O23 H23A 0.866(19) . ?
O23 H23B 0.913(17) . ?
Mn3 Mn3 0.0000 5_665 ?

loop_
_geom_torsion_atom_site_label_1
_geom_torsion_atom_site_label_2
_geom_torsion_atom_site_label_3
_geom_torsion_atom_site_label_4
_geom_torsion
_geom_torsion_site_symmetry_1
_geom_torsion_site_symmetry_2
_geom_torsion_site_symmetry_3
_geom_torsion_site_symmetry_4
_geom_torsion_publ_flag
U1 U2 O5 Ca2 172.13(9) 8_565 . . 3 ?
U1 U2 O7 Ca1 136.72(18) 8_565 . . . ?
U1 U3 O4 Ca1 124.1(7) . . . 7_755 ?
U2 U1 O12 Mn3 161.9(3) 8_566 . . 4_645 ?
U2 U1 O14 Ca2 153.01(18) 8_566 . . . ?
U2 U3 O4 Ca1 -178.4(7) 8_566 . . 7_755 ?
U3 U1 O12 Mn3 -138.6(2) . . . 4_645 ?
U3 U1 O12 Mn3 100.9(3) 8_566 . . 4_645 ?
U3 U1 O14 Ca2 94.9(2) . . . . ?
U3 U1 O14 Ca2 -145.35(18) 8_566 . . . ?
U3 U2 O5 Ca2 111.58(11) 8_565 . . 3 ?
U3 U2 O7 Ca1 -161.74(16) 8_565 . . . ?
U3 P1 O2 U2 116.0(2) 6_556 . . 3_455 ?
U3 P1 O6 U2 -149.4(4) 6_556 . . 6_556 ?
U3 P1 O11 U1 170.38(10) 6_556 . . . ?
U3 P1 O13 Ca1 80.52(18) 6_556 . . 6_556 ?
U3 P1 O13 Ca2 -111.57(14) 6_556 . . . ?
U3 P2 O8 U1 108.2(3) 3 . . 3 ?
U3 P2 O9 U2 176.66(8) 3 . . . ?
U3 P2 O9 Ca2 -2.0(3) 3 . . 3 ?
U3 P2 O15 U1 145.0(4) 3 . . 6_656 ?
U3 P2 O18 Ca1 -144.0(4) 3 . . . ?
Ca1 P1 O2 U2 46.5(3) 6_556 . . 3_455 ?
Ca1 P1 O2 U3 -69.48(15) 6_556 . . 6_556 ?
Ca1 P1 O6 U2 -38.7(3) 6_556 . . 6_556 ?
Ca1 P1 O6 U3 110.69(10) 6_556 . . 6_556 ?
Ca1 P1 O11 U1 -46.2(3) 6_556 . . . ?
Ca1 P1 O13 Ca2 167.9(3) 6_556 . . . ?
Ca2 U2 O7 Ca1 -50.0(2) 3 . . . ?
P1 U3 O4 Ca1 -117.8(7) 6_656 . . 7_755 ?
P2 U3 O4 Ca1 63.5(7) 3_455 . . 7_755 ?
O1 U1 O12 Mn3 128.0(3) 8_566 . . 4_645 ?
O1 U1 O14 Ca2 -173.0(2) 8_566 . . . ?
O1 U2 O5 Ca2 -154.22(12) . . . 3 ?
O1 U2 O7 Ca1 102.65(19) . . . . ?
O1 U3 O4 Ca1 -26.3(7) . . . 7_755 ?
O2 U2 O5 Ca2 69.45(12) 3 . . 3 ?
O2 U2 O7 Ca1 -120.23(19) 3 . . . ?
O2 U3 O4 Ca1 -144.4(7) 6_656 . . 7_755 ?
O2 P1 O6 U2 -171.7(3) . . . 6_556 ?
O2 P1 O6 U3 -22.27(17) . . . 6_556 ?
O2 P1 O11 U1 113.5(2) . . . . ?
O2 P1 O13 Ca1 138.60(18) . . . 6_556 ?
O2 P1 O13 Ca2 -53.5(2) . . . . ?
O3 U1 O12 Mn3 -162.5(3) . . . 4_645 ?
O3 U1 O14 Ca2 117.4(2) . . . . ?
O3 U2 O5 Ca2 136.44(12) 8_565 . . 3 ?
O3 U2 O7 Ca1 172.08(19) 8_565 . . . ?
O3 U3 O4 Ca1 152.7(7) . . . 7_755 ?
O6 U2 O5 Ca2 -85.80(12) 6_656 . . 3 ?
O6 U2 O7 Ca1 35.09(18) 6_656 . . . ?
O6 U3 O4 Ca1 -90.9(7) 6_656 . . 7_755 ?
O6 P1 O2 U2 136.9(2) . . . 3_455 ?
O6 P1 O2 U3 20.92(15) . . . 6_556 ?
O6 P1 O11 U1 -137.9(2) . . . . ?
O6 P1 O13 Ca1 27.3(2) . . . 6_556 ?
O6 P1 O13 Ca2 -164.79(16) . . . . ?
O8 U1 O12 Mn3 -94.9(3) 3_455 . . 4_645 ?
O8 U1 O14 Ca2 50.3(2) 3_455 . . . ?
O8 U3 O4 Ca1 91.6(7) 3_455 . . 7_755 ?
O8 P2 O9 U2 -118.4(2) . . . . ?
O8 P2 O9 Ca2 63.0(2) . . . 3 ?
O8 P2 O15 U1 158.5(3) . . . 6_656 ?
O8 P2 O15 U3 13.53(19) . . . 3 ?
O8 P2 O18 Ca1 153.0(4) . . . . ?
O9 U2 O5 Ca2 -6.14(11) . . . 3 ?
O9 U2 O7 Ca1 -44.98(19) . . . . ?
O9 P2 O8 U1 -20.2(4) . . . 3 ?
O9 P2 O8 U3 -128.37(13) . . . 3 ?
O9 P2 O15 U1 -83.8(3) . . . 6_656 ?
O9 P2 O15 U3 131.20(14) . . . 3 ?
O9 P2 O18 Ca1 29.1(5) . . . . ?
O11 U1 O12 Mn3 -12.2(3) . . . 4_645 ?
O11 U1 O14 Ca2 -32.7(2) . . . . ?
O11 P1 O2 U2 -107.5(2) . . . 3_455 ?
O11 P1 O2 U3 136.54(13) . . . 6_556 ?
O11 P1 O6 U2 73.8(4) . . . 6_556 ?
O11 P1 O6 U3 -136.81(14) . . . 6_556 ?
O11 P1 O13 Ca1 -97.6(2) . . . 6_556 ?
O11 P1 O13 Ca2 70.3(2) . . . . ?
O13 P1 O2 U2 18.5(3) . . . 3_455 ?
O13 P1 O2 U3 -97.52(14) . . . 6_556 ?
O13 P1 O6 U2 -52.5(4) . . . 6_556 ?
O13 P1 O6 U3 96.88(16) . . . 6_556 ?
O13 P1 O11 U1 -12.3(3) . . . . ?
O15 U1 O12 Mn3 63.7(3) 6_556 . . 4_645 ?
O15 U1 O14 Ca2 -108.2(2) 6_556 . . . ?
O15 U3 O4 Ca1 39.4(8) 3_455 . . 7_755 ?
O15 P2 O8 U1 96.7(3) . . . 3 ?
O15 P2 O8 U3 -11.46(16) . . . 3 ?
O15 P2 O9 U2 129.0(2) . . . . ?
O15 P2 O9 Ca2 -49.6(2) . . . 3 ?
O15 P2 O18 Ca1 -94.0(4) . . . . ?
O18 P2 O8 U1 -145.1(3) . . . 3 ?
O18 P2 O8 U3 106.71(15) . . . 3 ?
O18 P2 O9 U2 5.2(3) . . . . ?
O18 P2 O9 Ca2 -173.43(19) . . . 3 ?
O18 P2 O15 U1 40.9(3) . . . 6_656 ?
O18 P2 O15 U3 -104.06(17) . . . 3 ?
